data_4101757
loop_
_publ_author_name
'Lu, Connie C.'
'Saouma, Caroline T.'
'Day, Michael W.'
'Peters, Jonas C.'

_publ_section_title
;
 Fe(I)-mediated reductive cleavage and coupling of CO(2): an Fe(II)(mu-O,
 mu-CO)Fe(II) core.
;
_journal_issue 1
_journal_name_full 'Journal of the American Chemical Society'
_journal_page_first 4
_journal_page_last 5
_journal_paper_doi 10.1021/ja065524z
_journal_volume 129
_journal_year 2007
_chemical_formula_moiety 'C106 H178 B2 Fe2 O6 P6, 2(C5 H12)'
_chemical_formula_sum 'C116 H202 B2 Fe2 O6 P6'
_chemical_formula_weight 2011.92
_chemical_name_systematic
;

 ?

;
_space_group_IT_number 2
_symmetry_cell_setting triclinic
_symmetry_space_group_name_Hall '-P 1'
_symmetry_space_group_name_H-M 'P -1'
_atom_sites_solution_hydrogens geom
_atom_sites_solution_primary direct
_atom_sites_solution_secondary difmap
_audit_creation_method SHELXL-97
_cell_angle_alpha 71.350(3)
_cell_angle_beta 89.149(3)
_cell_angle_gamma 62.553(3)
_cell_formula_units_Z 1
_cell_length_a 13.6402(8)
_cell_length_b 14.6845(9)
_cell_length_c 16.7752(10)
_cell_measurement_reflns_used 8430
_cell_measurement_temperature 100(2)
_cell_measurement_theta_max 27.72
_cell_measurement_theta_min 2.30
_cell_volume 2789.9(3)
_computing_cell_refinement 'Bruker SAINT v6.45A'
_computing_data_collection 'Bruker SMART v5.630'
_computing_data_reduction 'Bruker SAINT v6.45A'
_computing_molecular_graphics 'Bruker XP v5.1'
_computing_publication_material 'Bruker XCIF v6.12'
_computing_structure_refinement 'Bruker XL v6.12'
_computing_structure_solution 'Bruker XS v6.12'
_diffrn_ambient_temperature 100(2)
_diffrn_measured_fraction_theta_full 0.872
_diffrn_measured_fraction_theta_max 0.872
_diffrn_measurement_device_type 'Bruker SMART 1000'
_diffrn_measurement_method '\w scans at 4 \f settings'
_diffrn_radiation_monochromator graphite
_diffrn_radiation_source 'fine-focus sealed tube'
_diffrn_radiation_type MoK\a
_diffrn_radiation_wavelength 0.71073
_diffrn_reflns_av_R_equivalents 0.0766
_diffrn_reflns_av_sigmaI/netI 0.1163
_diffrn_reflns_limit_h_max 17
_diffrn_reflns_limit_h_min -17
_diffrn_reflns_limit_k_max 19
_diffrn_reflns_limit_k_min -19
_diffrn_reflns_limit_l_max 22
_diffrn_reflns_limit_l_min -22
_diffrn_reflns_number 33421
_diffrn_reflns_theta_full 29.05
_diffrn_reflns_theta_max 29.05
_diffrn_reflns_theta_min 1.67
_exptl_absorpt_coefficient_mu 0.398
_exptl_absorpt_correction_T_max 0.9727
_exptl_absorpt_correction_T_min 0.8798
_exptl_absorpt_correction_type none
_exptl_crystal_colour 'Dichroic - yellow/purple'
_exptl_crystal_density_diffrn 1.197
_exptl_crystal_density_meas 0
_exptl_crystal_density_method 'not measured'
_exptl_crystal_description Plate
_exptl_crystal_F_000 1098
_exptl_crystal_size_max 0.33
_exptl_crystal_size_mid 0.22
_exptl_crystal_size_min 0.07
_refine_diff_density_max 0.997
_refine_diff_density_min -0.751
_refine_diff_density_rms 0.082
_refine_ls_extinction_method none
_refine_ls_goodness_of_fit_ref 1.244
_refine_ls_hydrogen_treatment Riding
_refine_ls_matrix_type 'Full matrix'
_refine_ls_number_parameters 597
_refine_ls_number_reflns 12989
_refine_ls_number_restraints 0
_refine_ls_restrained_S_all 1.244
_refine_ls_R_factor_all 0.1128
_refine_ls_R_factor_gt 0.0546
_refine_ls_shift/su_max 0.001
_refine_ls_shift/su_mean 0.000
_refine_ls_structure_factor_coef Fsqd
_refine_ls_weighting_details w=1/s^2^(Fo^2^)
_refine_ls_weighting_scheme sigma
_refine_ls_wR_factor_gt 0.0886
_refine_ls_wR_factor_ref 0.0970
_reflns_number_gt 7403
_reflns_number_total 12989
_reflns_threshold_expression >2sigma(I)
_cod_data_source_file ja065524zsi20061205_103104.cif
_cod_data_source_block ccl85
_cod_depositor_comments
;
The following automatic conversions were performed:

'_symmetry_cell_setting' value 'Triclinic' changed to 'triclinic'
according to the built-in table from CIF Core dictionary named
'cif_core.dic' version 2.4.1 from
2010-06-29.

'_refine_ls_weighting_scheme' value 'Sigma' changed to
'sigma' according to the built-in table from CIF Core dictionary
named 'cif_core.dic' version 2.4.1 from 2010-06-29.

Automatic conversion script
Id: cif_fix_values 1673 2011-04-08 12:14:43Z adriana 

The following automatic conversions were performed:

'_atom_sites_solution_primary' value 'Direct methods' was changed to
'direct'.

'_atom_sites_solution_secondary' value 'Difference Fourier map' was
changed to 'difmap'.

'_atom_sites_solution_hydrogens' value 'Geometric positions' was
changed to 'geom'.

Automatic conversion script
Id: cif_fix_values 6452 2018-10-05 10:23:21Z andrius 
;
_cod_original_sg_symbol_H-M P-1
_cod_database_code 4101757

loop_
_symmetry_equiv_pos_as_xyz
'x, y, z'
'-x, -y, -z'

loop_
_atom_site_label
_atom_site_type_symbol
_atom_site_fract_x
_atom_site_fract_y
_atom_site_fract_z
_atom_site_U_iso_or_equiv
_atom_site_adp_type
_atom_site_occupancy
_atom_site_symmetry_multiplicity
_atom_site_calc_flag
_atom_site_refinement_flags
_atom_site_disorder_assembly
_atom_site_disorder_group
Fe Fe 0.99288(3) 0.58626(3) 0.33152(3) 0.01618(11) Uani 1 1 d . . .
P1 P 1.04178(6) 0.53416(6) 0.21927(5) 0.01681(17) Uani 1 1 d . . .
P2 P 0.93235(6) 0.76255(6) 0.24979(5) 0.01772(18) Uani 1 1 d . . .
P3 P 0.81573(6) 0.60993(6) 0.29822(5) 0.01672(17) Uani 1 1 d . . .
O1 O 0.95125(14) 0.63517(15) 0.43482(11) 0.0186(4) Uani 1 1 d . . .
O2 O 1.02854(14) 0.43932(14) 0.42319(11) 0.0187(4) Uani 1 1 d . . .
O3 O 1.22051(16) 0.54465(16) 0.37546(12) 0.0286(5) Uani 1 1 d . . .
B B 0.8280(3) 0.7248(3) 0.1219(2) 0.0189(8) Uani 1 1 d . . .
C1 C 0.7513(2) 0.7884(2) 0.02745(17) 0.0176(6) Uani 1 1 d . . .
C2 C 0.6697(2) 0.8980(2) 0.00222(18) 0.0248(7) Uani 1 1 d . . .
H2 H 0.6619 0.9366 0.0398 0.030 Uiso 1 1 calc R . .
C3 C 0.5993(2) 0.9532(2) -0.07541(19) 0.0281(7) Uani 1 1 d . . .
H3 H 0.5446 1.0280 -0.0899 0.034 Uiso 1 1 calc R . .
C4 C 0.6080(2) 0.9003(2) -0.13149(18) 0.0252(7) Uani 1 1 d . . .
H4 H 0.5603 0.9378 -0.1850 0.030 Uiso 1 1 calc R . .
C5 C 0.6873(2) 0.7918(3) -0.10844(18) 0.0281(7) Uani 1 1 d . . .
H5 H 0.6943 0.7535 -0.1462 0.034 Uiso 1 1 calc R . .
C6 C 0.7566(2) 0.7382(2) -0.03113(18) 0.0244(7) Uani 1 1 d . . .
H6 H 0.8107 0.6632 -0.0172 0.029 Uiso 1 1 calc R . .
C7 C 0.9309(2) 0.6020(2) 0.12875(16) 0.0183(6) Uani 1 1 d . . .
H7A H 0.9645 0.6102 0.0760 0.022 Uiso 1 1 calc R . .
H7B H 0.8980 0.5537 0.1312 0.022 Uiso 1 1 calc R . .
C8 C 0.8833(2) 0.7982(2) 0.13893(16) 0.0175(6) Uani 1 1 d . . .
H8A H 0.8265 0.8767 0.1159 0.021 Uiso 1 1 calc R . .
H8B H 0.9468 0.7884 0.1069 0.021 Uiso 1 1 calc R . .
C9 C 0.7434(2) 0.7097(2) 0.19289(16) 0.0187(6) Uani 1 1 d . . .
H9A H 0.6945 0.6875 0.1704 0.022 Uiso 1 1 calc R . .
H9B H 0.6946 0.7817 0.1984 0.022 Uiso 1 1 calc R . .
C10 C 1.0961(2) 0.3875(2) 0.23586(17) 0.0185(6) Uani 1 1 d . . .
H10A H 1.0305 0.3770 0.2287 0.022 Uiso 1 1 calc R . .
H10B H 1.1380 0.3732 0.1886 0.022 Uiso 1 1 calc R . .
C11 C 1.1712(2) 0.2972(2) 0.31865(17) 0.0187(6) Uani 1 1 d . . .
H11 H 1.1313 0.3142 0.3667 0.022 Uiso 1 1 calc R . .
C12 C 1.1833(2) 0.1878(2) 0.32084(17) 0.0219(7) Uani 1 1 d . . .
H12A H 1.1081 0.1954 0.3106 0.026 Uiso 1 1 calc R . .
H12B H 1.2242 0.1674 0.2747 0.026 Uiso 1 1 calc R . .
C13 C 1.2457(2) 0.0978(2) 0.40580(19) 0.0309(8) Uani 1 1 d . . .
H13A H 1.2537 0.0276 0.4049 0.037 Uiso 1 1 calc R . .
H13B H 1.2024 0.1155 0.4516 0.037 Uiso 1 1 calc R . .
C14 C 1.3609(2) 0.0857(2) 0.4241(2) 0.0328(8) Uani 1 1 d . . .
H14A H 1.4068 0.0605 0.3816 0.039 Uiso 1 1 calc R . .
H14B H 1.3987 0.0297 0.4812 0.039 Uiso 1 1 calc R . .
C15 C 1.3517(2) 0.1943(2) 0.42072(19) 0.0315(8) Uani 1 1 d . . .
H15A H 1.4277 0.1855 0.4292 0.038 Uiso 1 1 calc R . .
H15B H 1.3132 0.2150 0.4676 0.038 Uiso 1 1 calc R . .
C16 C 1.2873(2) 0.2855(2) 0.33586(18) 0.0252(7) Uani 1 1 d . . .
H16A H 1.3295 0.2686 0.2894 0.030 Uiso 1 1 calc R . .
H16B H 1.2792 0.3556 0.3370 0.030 Uiso 1 1 calc R . .
C17 C 1.1543(2) 0.5621(2) 0.17577(17) 0.0204(7) Uani 1 1 d . . .
H17A H 1.1314 0.6395 0.1673 0.024 Uiso 1 1 calc R . .
H17B H 1.2218 0.5161 0.2200 0.024 Uiso 1 1 calc R . .
C18 C 1.1891(2) 0.5437(2) 0.09202(17) 0.0210(7) Uani 1 1 d . . .
H18 H 1.1580 0.4987 0.0802 0.025 Uiso 1 1 calc R . .
C19 C 1.3171(2) 0.4807(2) 0.09986(19) 0.0296(8) Uani 1 1 d . . .
H19A H 1.3493 0.5217 0.1160 0.036 Uiso 1 1 calc R . .
H19B H 1.3459 0.4084 0.1460 0.036 Uiso 1 1 calc R . .
C20 C 1.3560(2) 0.4634(3) 0.0180(2) 0.0370(9) Uani 1 1 d . . .
H20A H 1.4387 0.4283 0.0254 0.044 Uiso 1 1 calc R . .
H20B H 1.3334 0.4134 0.0061 0.044 Uiso 1 1 calc R . .
C21 C 1.3070(3) 0.5709(3) -0.0570(2) 0.0445(10) Uani 1 1 d . . .
H21A H 1.3384 0.6168 -0.0491 0.053 Uiso 1 1 calc R . .
H21B H 1.3280 0.5560 -0.1100 0.053 Uiso 1 1 calc R . .
C22 C 1.1812(3) 0.6324(3) -0.0654(2) 0.0427(9) Uani 1 1 d . . .
H22A H 1.1493 0.5902 -0.0799 0.051 Uiso 1 1 calc R . .
H22B H 1.1519 0.7041 -0.1125 0.051 Uiso 1 1 calc R . .
C23 C 1.1443(2) 0.6511(2) 0.01672(18) 0.0301(8) Uani 1 1 d . . .
H23A H 1.1713 0.6982 0.0288 0.036 Uiso 1 1 calc R . .
H23B H 1.0615 0.6901 0.0093 0.036 Uiso 1 1 calc R . .
C24 C 1.0388(2) 0.8030(2) 0.26128(18) 0.0222(7) Uani 1 1 d . . .
H24A H 1.0467 0.7994 0.3209 0.027 Uiso 1 1 calc R . .
H24B H 1.1105 0.7450 0.2549 0.027 Uiso 1 1 calc R . .
C25 C 1.0293(2) 0.9126(2) 0.20508(19) 0.0249(7) Uani 1 1 d . . .
H25 H 0.9485 0.9659 0.1822 0.030 Uiso 1 1 calc R . .
C26 C 1.0921(3) 0.9024(3) 0.1309(2) 0.0426(9) Uani 1 1 d . . .
H26A H 1.0599 0.8780 0.0949 0.051 Uiso 1 1 calc R . .
H26B H 1.1713 0.8458 0.1527 0.051 Uiso 1 1 calc R . .
C27 C 1.0871(3) 1.0103(3) 0.0769(2) 0.0499(10) Uani 1 1 d . . .
H27A H 1.1339 0.9985 0.0317 0.060 Uiso 1 1 calc R . .
H27B H 1.0091 1.0643 0.0490 0.060 Uiso 1 1 calc R . .
C28 C 1.1277(3) 1.0558(3) 0.1299(2) 0.0453(10) Uani 1 1 d . . .
H28A H 1.2090 1.0076 0.1503 0.054 Uiso 1 1 calc R . .
H28B H 1.1158 1.1294 0.0941 0.054 Uiso 1 1 calc R . .
C29 C 1.0682(3) 1.0642(3) 0.2041(2) 0.0575(11) Uani 1 1 d . . .
H29A H 0.9890 1.1212 0.1835 0.069 Uiso 1 1 calc R . .
H29B H 1.1018 1.0876 0.2401 0.069 Uiso 1 1 calc R . .
C30 C 1.0729(3) 0.9570(3) 0.2578(2) 0.0390(9) Uani 1 1 d . . .
H30A H 1.0277 0.9685 0.3039 0.047 Uiso 1 1 calc R . .
H30B H 1.1512 0.9024 0.2846 0.047 Uiso 1 1 calc R . .
C31 C 0.8148(2) 0.8504(2) 0.29296(18) 0.0228(7) Uani 1 1 d . . .
H31A H 0.7489 0.8452 0.2757 0.027 Uiso 1 1 calc R . .
H31B H 0.8332 0.8150 0.3557 0.027 Uiso 1 1 calc R . .
C32 C 0.7746(2) 0.9732(2) 0.27331(19) 0.0241(7) Uani 1 1 d . . .
H32 H 0.8414 0.9813 0.2845 0.029 Uiso 1 1 calc R . .
C33 C 0.7184(3) 1.0464(2) 0.1837(2) 0.0384(9) Uani 1 1 d . . .
H33A H 0.6535 1.0375 0.1704 0.046 Uiso 1 1 calc R . .
H33B H 0.7714 1.0244 0.1439 0.046 Uiso 1 1 calc R . .
C34 C 0.6784(3) 1.1670(3) 0.1707(3) 0.0560(11) Uani 1 1 d . . .
H34A H 0.7436 1.1771 0.1807 0.067 Uiso 1 1 calc R . .
H34B H 0.6407 1.2134 0.1113 0.067 Uiso 1 1 calc R . .
C35 C 0.5980(3) 1.2022(3) 0.2318(2) 0.0508(10) Uani 1 1 d . . .
H35A H 0.5745 1.2795 0.2240 0.061 Uiso 1 1 calc R . .
H35B H 0.5304 1.1972 0.2190 0.061 Uiso 1 1 calc R . .
C36 C 0.6517(3) 1.1313(3) 0.3218(3) 0.0510(11) Uani 1 1 d . . .
H36A H 0.5965 1.1529 0.3603 0.061 Uiso 1 1 calc R . .
H36B H 0.7145 1.1424 0.3363 0.061 Uiso 1 1 calc R . .
C37 C 0.6955(3) 1.0101(3) 0.3356(2) 0.0407(9) Uani 1 1 d . . .
H37A H 0.6315 0.9974 0.3285 0.049 Uiso 1 1 calc R . .
H37B H 0.7355 0.9652 0.3946 0.049 Uiso 1 1 calc R . .
C38 C 0.7303(2) 0.6471(2) 0.38021(17) 0.0192(7) Uani 1 1 d . . .
H38A H 0.7638 0.5826 0.4336 0.023 Uiso 1 1 calc R . .
H38B H 0.7391 0.7060 0.3903 0.023 Uiso 1 1 calc R . .
C39 C 0.6037(2) 0.6856(2) 0.36645(17) 0.0183(6) Uani 1 1 d . . .
H39 H 0.5883 0.6565 0.3246 0.022 Uiso 1 1 calc R . .
C40 C 0.5353(2) 0.8100(2) 0.33156(18) 0.0239(7) Uani 1 1 d . . .
H40A H 0.5538 0.8381 0.2748 0.029 Uiso 1 1 calc R . .
H40B H 0.5564 0.8397 0.3696 0.029 Uiso 1 1 calc R . .
C41 C 0.4093(2) 0.8513(2) 0.32360(18) 0.0274(7) Uani 1 1 d . . .
H41A H 0.3691 0.9325 0.3032 0.033 Uiso 1 1 calc R . .
H41B H 0.3862 0.8281 0.2813 0.033 Uiso 1 1 calc R . .
C42 C 0.3781(2) 0.8063(2) 0.40901(19) 0.0293(8) Uani 1 1 d . . .
H42A H 0.2967 0.8314 0.4023 0.035 Uiso 1 1 calc R . .
H42B H 0.3954 0.8346 0.4500 0.035 Uiso 1 1 calc R . .
C43 C 0.4428(2) 0.6808(2) 0.4436(2) 0.0300(8) Uani 1 1 d . . .
H43A H 0.4243 0.6528 0.5004 0.036 Uiso 1 1 calc R . .
H43B H 0.4205 0.6523 0.4051 0.036 Uiso 1 1 calc R . .
C44 C 0.5679(2) 0.6407(2) 0.45048(18) 0.0248(7) Uani 1 1 d . . .
H44A H 0.6077 0.5596 0.4701 0.030 Uiso 1 1 calc R . .
H44B H 0.5907 0.6624 0.4940 0.030 Uiso 1 1 calc R . .
C45 C 0.8037(2) 0.4927(2) 0.29003(17) 0.0192(6) Uani 1 1 d . . .
H45A H 0.7229 0.5151 0.2849 0.023 Uiso 1 1 calc R . .
H45B H 0.8262 0.4865 0.2348 0.023 Uiso 1 1 calc R . .
C46 C 0.8641(2) 0.3753(2) 0.35627(17) 0.0179(6) Uani 1 1 d . . .
H46 H 0.9452 0.3530 0.3679 0.021 Uiso 1 1 calc R . .
C47 C 0.8190(2) 0.3645(2) 0.44013(17) 0.0224(7) Uani 1 1 d . . .
H47A H 0.7370 0.3941 0.4286 0.027 Uiso 1 1 calc R . .
H47B H 0.8329 0.4092 0.4672 0.027 Uiso 1 1 calc R . .
C48 C 0.8721(2) 0.2462(2) 0.50186(18) 0.0273(7) Uani 1 1 d . . .
H48A H 0.8364 0.2437 0.5538 0.033 Uiso 1 1 calc R . .
H48B H 0.9525 0.2194 0.5190 0.033 Uiso 1 1 calc R . .
C49 C 0.8601(2) 0.1704(2) 0.46297(18) 0.0275(7) Uani 1 1 d . . .
H49A H 0.7801 0.1913 0.4518 0.033 Uiso 1 1 calc R . .
H49B H 0.9003 0.0938 0.5033 0.033 Uiso 1 1 calc R . .
C50 C 0.9083(2) 0.1791(2) 0.37969(19) 0.0288(8) Uani 1 1 d . . .
H50A H 0.9899 0.1507 0.3921 0.035 Uiso 1 1 calc R . .
H50B H 0.8962 0.1334 0.3529 0.035 Uiso 1 1 calc R . .
C51 C 0.8537(2) 0.2976(2) 0.31783(18) 0.0226(7) Uani 1 1 d . . .
H51A H 0.7735 0.3232 0.3009 0.027 Uiso 1 1 calc R . .
H51B H 0.8892 0.3004 0.2658 0.027 Uiso 1 1 calc R . .
C52 C 0.9784(2) 0.5558(2) 0.50390(18) 0.0153(6) Uani 1 1 d . . .
C53 C 1.1300(2) 0.5625(2) 0.35677(17) 0.0194(7) Uani 1 1 d . . .
C61 C 0.4611(4) 0.7912(4) 0.0356(3) 0.0942(16) Uani 1 1 d . . .
H61A H 0.5284 0.7808 0.0660 0.141 Uiso 1 1 calc R . .
H61B H 0.4170 0.8681 -0.0015 0.141 Uiso 1 1 calc R . .
H61C H 0.4829 0.7443 0.0010 0.141 Uiso 1 1 calc R . .
C62 C 0.3937(3) 0.7616(4) 0.0976(3) 0.0676(12) Uani 1 1 d . . .
H62A H 0.3290 0.7661 0.0673 0.081 Uiso 1 1 calc R . .
H62B H 0.3646 0.8141 0.1282 0.081 Uiso 1 1 calc R . .
C63 C 0.4639(3) 0.6462(4) 0.1612(3) 0.0767(14) Uani 1 1 d . . .
H63A H 0.4868 0.5935 0.1308 0.092 Uiso 1 1 calc R . .
H63B H 0.5327 0.6401 0.1866 0.092 Uiso 1 1 calc R . .
C64 C 0.4032(3) 0.6162(4) 0.2303(3) 0.0686(13) Uani 1 1 d . . .
H64A H 0.3330 0.6252 0.2046 0.082 Uiso 1 1 calc R . .
H64B H 0.3829 0.6672 0.2620 0.082 Uiso 1 1 calc R . .
C65 C 0.4766(3) 0.4900(4) 0.2972(3) 0.0860(16) Uani 1 1 d . . .
H65A H 0.5106 0.4405 0.2654 0.129 Uiso 1 1 calc R . .
H65B H 0.4275 0.4689 0.3327 0.129 Uiso 1 1 calc R . .
H65C H 0.5355 0.4853 0.3336 0.129 Uiso 1 1 calc R . .

loop_
_atom_site_aniso_label
_atom_site_aniso_U_11
_atom_site_aniso_U_22
_atom_site_aniso_U_33
_atom_site_aniso_U_23
_atom_site_aniso_U_13
_atom_site_aniso_U_12
Fe 0.0154(2) 0.0157(2) 0.0159(2) -0.00504(19) 0.00452(18) -0.00662(19)
P1 0.0147(4) 0.0158(4) 0.0181(4) -0.0058(3) 0.0049(3) -0.0061(3)
P2 0.0181(4) 0.0171(4) 0.0180(4) -0.0062(4) 0.0049(3) -0.0086(3)
P3 0.0156(4) 0.0165(4) 0.0169(4) -0.0051(3) 0.0057(3) -0.0073(3)
O1 0.0202(11) 0.0165(11) 0.0183(12) -0.0067(9) 0.0037(9) -0.0077(9)
O2 0.0201(11) 0.0168(11) 0.0158(11) -0.0040(9) 0.0027(8) -0.0073(9)
O3 0.0208(12) 0.0317(13) 0.0302(13) -0.0104(11) 0.0004(10) -0.0103(10)
B 0.0187(17) 0.021(2) 0.0165(19) -0.0074(16) 0.0058(14) -0.0086(15)
C1 0.0136(14) 0.0179(17) 0.0216(17) -0.0052(14) 0.0042(12) -0.0091(13)
C2 0.0235(17) 0.0244(18) 0.0256(18) -0.0092(15) 0.0025(14) -0.0103(15)
C3 0.0219(17) 0.0199(18) 0.0302(19) -0.0027(15) -0.0013(14) -0.0041(14)
C4 0.0235(17) 0.0271(19) 0.0160(17) -0.0007(15) 0.0002(13) -0.0095(15)
C5 0.0309(18) 0.036(2) 0.0213(18) -0.0135(16) 0.0058(15) -0.0166(17)
C6 0.0214(16) 0.0219(18) 0.0237(18) -0.0061(15) 0.0036(14) -0.0068(14)
C7 0.0178(15) 0.0223(17) 0.0165(16) -0.0064(13) 0.0051(12) -0.0113(13)
C8 0.0167(15) 0.0149(16) 0.0161(16) -0.0031(13) 0.0045(12) -0.0055(13)
C9 0.0158(15) 0.0180(16) 0.0187(16) -0.0057(13) 0.0013(12) -0.0058(13)
C10 0.0192(15) 0.0165(16) 0.0189(16) -0.0061(14) 0.0045(13) -0.0080(13)
C11 0.0177(15) 0.0153(16) 0.0209(17) -0.0086(14) 0.0055(13) -0.0049(13)
C12 0.0184(15) 0.0175(17) 0.0272(18) -0.0086(15) 0.0061(13) -0.0062(13)
C13 0.0286(18) 0.0197(18) 0.034(2) -0.0051(16) 0.0037(15) -0.0066(15)
C14 0.0245(18) 0.0204(18) 0.036(2) -0.0023(16) -0.0048(15) -0.0017(15)
C15 0.0201(17) 0.032(2) 0.033(2) -0.0087(17) -0.0047(14) -0.0067(15)
C16 0.0245(17) 0.0178(17) 0.0290(18) -0.0082(15) 0.0012(14) -0.0068(14)
C17 0.0187(15) 0.0177(16) 0.0224(17) -0.0071(14) 0.0062(13) -0.0069(13)
C18 0.0220(16) 0.0201(17) 0.0190(17) -0.0050(14) 0.0068(13) -0.0099(14)
C19 0.0233(17) 0.0275(19) 0.035(2) -0.0108(16) 0.0138(15) -0.0106(15)
C20 0.0279(18) 0.036(2) 0.045(2) -0.0178(19) 0.0215(16) -0.0126(17)
C21 0.053(2) 0.040(2) 0.040(2) -0.0158(19) 0.0328(18) -0.0216(19)
C22 0.050(2) 0.034(2) 0.026(2) -0.0039(17) 0.0134(17) -0.0111(18)
C23 0.0307(18) 0.0256(19) 0.0260(19) -0.0055(15) 0.0110(15) -0.0098(15)
C24 0.0231(16) 0.0184(17) 0.0239(17) -0.0046(14) -0.0002(13) -0.0108(14)
C25 0.0202(16) 0.0229(18) 0.0344(19) -0.0102(15) 0.0037(14) -0.0125(14)
C26 0.067(3) 0.038(2) 0.035(2) -0.0125(18) 0.0158(19) -0.035(2)
C27 0.069(3) 0.051(3) 0.038(2) -0.005(2) 0.013(2) -0.043(2)
C28 0.043(2) 0.040(2) 0.051(2) 0.0018(19) 0.0036(19) -0.0304(19)
C29 0.085(3) 0.051(3) 0.067(3) -0.032(2) 0.024(2) -0.051(2)
C30 0.056(2) 0.040(2) 0.042(2) -0.0234(19) 0.0169(18) -0.0345(19)
C31 0.0260(17) 0.0172(17) 0.0228(17) -0.0070(14) 0.0064(13) -0.0086(14)
C32 0.0175(16) 0.0176(17) 0.035(2) -0.0092(15) 0.0054(14) -0.0070(14)
C33 0.039(2) 0.027(2) 0.042(2) -0.0115(18) 0.0050(17) -0.0108(17)
C34 0.060(3) 0.021(2) 0.074(3) -0.011(2) 0.007(2) -0.0127(19)
C35 0.046(2) 0.020(2) 0.078(3) -0.019(2) 0.008(2) -0.0075(18)
C36 0.044(2) 0.044(2) 0.081(3) -0.045(2) 0.021(2) -0.019(2)
C37 0.043(2) 0.027(2) 0.045(2) -0.0190(18) 0.0123(18) -0.0076(17)
C38 0.0193(15) 0.0178(16) 0.0183(16) -0.0058(14) 0.0068(13) -0.0078(13)
C39 0.0172(15) 0.0181(17) 0.0179(16) -0.0062(14) 0.0039(12) -0.0072(13)
C40 0.0192(16) 0.0214(18) 0.0238(17) -0.0027(14) 0.0092(13) -0.0075(14)
C41 0.0180(16) 0.0251(18) 0.0274(18) -0.0043(15) 0.0039(14) -0.0043(14)
C42 0.0170(16) 0.0282(19) 0.0332(19) -0.0052(16) 0.0064(14) -0.0072(15)
C43 0.0213(17) 0.030(2) 0.034(2) -0.0066(16) 0.0106(14) -0.0125(15)
C44 0.0187(16) 0.0210(17) 0.0269(18) -0.0037(15) 0.0074(13) -0.0065(14)
C45 0.0186(15) 0.0220(17) 0.0181(16) -0.0062(14) 0.0062(12) -0.0114(13)
C46 0.0166(15) 0.0145(16) 0.0198(16) -0.0030(13) 0.0032(12) -0.0073(13)
C47 0.0263(17) 0.0204(17) 0.0209(17) -0.0071(14) 0.0052(13) -0.0118(14)
C48 0.0327(18) 0.0282(19) 0.0215(18) -0.0044(15) 0.0054(14) -0.0178(16)
C49 0.0330(18) 0.0217(18) 0.0313(19) -0.0075(15) 0.0083(15) -0.0173(15)
C50 0.0314(18) 0.0245(19) 0.038(2) -0.0167(16) 0.0132(15) -0.0162(16)
C51 0.0217(16) 0.0254(18) 0.0246(18) -0.0107(15) 0.0074(13) -0.0133(14)
C52 0.0119(14) 0.0158(16) 0.0148(16) -0.0040(14) 0.0015(12) -0.0049(13)
C53 0.0276(18) 0.0116(16) 0.0127(16) -0.0024(13) 0.0052(13) -0.0058(14)
C61 0.086(4) 0.096(4) 0.134(5) -0.069(4) 0.036(3) -0.052(3)
C62 0.062(3) 0.087(4) 0.060(3) -0.032(3) 0.023(2) -0.038(3)
C63 0.050(3) 0.081(4) 0.111(4) -0.060(3) 0.003(3) -0.025(3)
C64 0.056(3) 0.088(4) 0.094(4) -0.051(3) 0.020(3) -0.047(3)
C65 0.044(3) 0.077(4) 0.115(4) -0.030(3) -0.025(3) -0.013(3)

loop_
_atom_type_symbol
_atom_type_description
_atom_type_scat_dispersion_real
_atom_type_scat_dispersion_imag
_atom_type_scat_source
C C 0.0033 0.0016 'International Tables Vol C Tables 4.2.6.8 and 6.1.1.4'
H H 0.0000 0.0000 'International Tables Vol C Tables 4.2.6.8 and 6.1.1.4'
B B 0.0013 0.0007 'International Tables Vol C Tables 4.2.6.8 and 6.1.1.4'
O O 0.0106 0.0060 'International Tables Vol C Tables 4.2.6.8 and 6.1.1.4'
P P 0.1023 0.0942 'International Tables Vol C Tables 4.2.6.8 and 6.1.1.4'
Fe Fe 0.3463 0.8444 'International Tables Vol C Tables 4.2.6.8 and 6.1.1.4'

loop_
_geom_angle_atom_site_label_1
_geom_angle_atom_site_label_2
_geom_angle_atom_site_label_3
_geom_angle
_geom_angle_site_symmetry_1
_geom_angle_site_symmetry_3
_geom_angle_publ_flag
C53 Fe O2 90.66(10) . . yes
C53 Fe O1 88.74(10) . . yes
O2 Fe O1 80.13(7) . . yes
C53 Fe P1 89.87(9) . . yes
O2 Fe P1 100.47(5) . . yes
O1 Fe P1 178.50(6) . . yes
C53 Fe P2 92.94(9) . . yes
O2 Fe P2 168.11(5) . . yes
O1 Fe P2 88.62(6) . . yes
P1 Fe P2 90.87(3) . . yes
C53 Fe P3 177.53(9) . . yes
O2 Fe P3 87.66(5) . . yes
O1 Fe P3 92.76(5) . . yes
P1 Fe P3 88.65(3) . . yes
P2 Fe P3 89.06(3) . . yes
C7 P1 C10 102.64(12) . . ?
C7 P1 C17 104.44(13) . . ?
C10 P1 C17 103.48(12) . . ?
C7 P1 Fe 115.19(8) . . ?
C10 P1 Fe 117.49(9) . . ?
C17 P1 Fe 112.06(9) . . ?
C8 P2 C24 111.45(13) . . ?
C8 P2 C31 107.27(12) . . ?
C24 P2 C31 103.13(13) . . ?
C8 P2 Fe 115.11(9) . . ?
C24 P2 Fe 110.52(9) . . ?
C31 P2 Fe 108.58(9) . . ?
C9 P3 C38 110.41(12) . . ?
C9 P3 C45 99.08(12) . . ?
C38 P3 C45 104.20(12) . . ?
C9 P3 Fe 113.76(9) . . ?
C38 P3 Fe 109.90(9) . . ?
C45 P3 Fe 118.68(9) . . ?
C52 O1 Fe 112.90(16) . . ?
C52 O2 Fe 112.77(17) 2_766 . ?
C1 B C7 110.4(2) . . ?
C1 B C8 109.6(2) . . ?
C7 B C8 109.0(2) . . ?
C1 B C9 106.9(2) . . ?
C7 B C9 109.6(2) . . ?
C8 B C9 111.4(2) . . ?
C6 C1 C2 114.8(2) . . ?
C6 C1 B 124.1(2) . . ?
C2 C1 B 121.1(2) . . ?
C3 C2 C1 122.8(3) . . ?
C4 C3 C2 120.4(3) . . ?
C3 C4 C5 118.4(3) . . ?
C6 C5 C4 120.5(3) . . ?
C5 C6 C1 123.1(3) . . ?
B C7 P1 115.75(18) . . ?
B C8 P2 114.36(18) . . ?
B C9 P3 114.60(18) . . ?
C11 C10 P1 121.38(18) . . ?
C12 C11 C10 109.1(2) . . ?
C12 C11 C16 109.7(2) . . ?
C10 C11 C16 116.3(2) . . ?
C13 C12 C11 111.3(2) . . ?
C12 C13 C14 110.5(2) . . ?
C13 C14 C15 110.8(2) . . ?
C14 C15 C16 111.6(2) . . ?
C15 C16 C11 110.6(2) . . ?
C18 C17 P1 119.05(19) . . ?
C23 C18 C19 108.9(2) . . ?
C23 C18 C17 112.1(2) . . ?
C19 C18 C17 110.8(2) . . ?
C20 C19 C18 113.0(2) . . ?
C21 C20 C19 111.6(2) . . ?
C22 C21 C20 111.1(3) . . ?
C21 C22 C23 111.5(3) . . ?
C18 C23 C22 111.8(2) . . ?
C25 C24 P2 122.9(2) . . ?
C26 C25 C30 109.8(2) . . ?
C26 C25 C24 111.9(2) . . ?
C30 C25 C24 109.9(2) . . ?
C25 C26 C27 112.1(3) . . ?
C28 C27 C26 111.6(3) . . ?
C29 C28 C27 111.5(3) . . ?
C28 C29 C30 112.7(3) . . ?
C29 C30 C25 111.8(3) . . ?
C32 C31 P2 123.9(2) . . ?
C33 C32 C37 109.8(2) . . ?
C33 C32 C31 115.2(2) . . ?
C37 C32 C31 108.1(2) . . ?
C32 C33 C34 111.5(3) . . ?
C35 C34 C33 110.2(3) . . ?
C36 C35 C34 110.7(3) . . ?
C35 C36 C37 111.4(3) . . ?
C36 C37 C32 112.2(3) . . ?
C39 C38 P3 120.49(18) . . ?
C40 C39 C44 109.3(2) . . ?
C40 C39 C38 111.5(2) . . ?
C44 C39 C38 110.1(2) . . ?
C39 C40 C41 113.1(2) . . ?
C42 C41 C40 110.5(2) . . ?
C41 C42 C43 110.5(2) . . ?
C44 C43 C42 110.4(2) . . ?
C43 C44 C39 113.4(2) . . ?
C46 C45 P3 124.48(19) . . ?
C47 C46 C51 109.6(2) . . ?
C47 C46 C45 113.5(2) . . ?
C51 C46 C45 108.5(2) . . ?
C46 C47 C48 112.8(2) . . ?
C47 C48 C49 112.3(2) . . ?
C48 C49 C50 109.6(2) . . ?
C51 C50 C49 111.4(2) . . ?
C50 C51 C46 112.6(2) . . ?
O2 C52 O1 126.6(2) 2_766 . ?
O2 C52 C52 117.6(3) 2_766 2_766 ?
O1 C52 C52 115.8(3) . 2_766 ?
O3 C53 Fe 178.1(3) . . ?
C61 C62 C63 110.4(4) . . ?
C64 C63 C62 112.6(3) . . ?
C63 C64 C65 113.0(4) . . ?

loop_
_geom_bond_atom_site_label_1
_geom_bond_atom_site_label_2
_geom_bond_distance
_geom_bond_site_symmetry_2
_geom_bond_publ_flag
Fe C53 1.768(3) . yes
Fe O2 2.0470(18) . yes
Fe O1 2.0571(17) . yes
Fe P1 2.2336(8) . yes
Fe P2 2.2486(9) . yes
Fe P3 2.3266(8) . yes
P1 C7 1.816(3) . ?
P1 C10 1.849(3) . ?
P1 C17 1.848(3) . ?
P2 C8 1.809(3) . ?
P2 C24 1.837(3) . ?
P2 C31 1.849(3) . ?
P3 C9 1.818(3) . ?
P3 C38 1.843(3) . ?
P3 C45 1.850(3) . ?
O1 C52 1.261(3) . ?
O2 C52 1.248(3) 2_766 ?
O3 C53 1.162(3) . ?
B C1 1.636(4) . ?
B C7 1.666(4) . ?
B C8 1.662(4) . ?
B C9 1.682(4) . ?
C1 C6 1.389(4) . ?
C1 C2 1.391(4) . ?
C2 C3 1.386(4) . ?
C3 C4 1.371(4) . ?
C4 C5 1.374(4) . ?
C5 C6 1.376(4) . ?
C10 C11 1.533(3) . ?
C11 C12 1.526(4) . ?
C11 C16 1.533(4) . ?
C12 C13 1.515(4) . ?
C13 C14 1.522(4) . ?
C14 C15 1.523(4) . ?
C15 C16 1.525(4) . ?
C17 C18 1.542(3) . ?
C18 C23 1.522(4) . ?
C18 C19 1.536(4) . ?
C19 C20 1.519(4) . ?
C20 C21 1.518(4) . ?
C21 C22 1.509(4) . ?
C22 C23 1.524(4) . ?
C24 C25 1.529(4) . ?
C25 C26 1.508(4) . ?
C25 C30 1.517(4) . ?
C26 C27 1.523(4) . ?
C27 C28 1.510(5) . ?
C28 C29 1.483(4) . ?
C29 C30 1.515(4) . ?
C31 C32 1.540(4) . ?
C32 C33 1.498(4) . ?
C32 C37 1.529(4) . ?
C33 C34 1.533(4) . ?
C34 C35 1.517(5) . ?
C35 C36 1.492(5) . ?
C36 C37 1.529(4) . ?
C38 C39 1.543(3) . ?
C39 C40 1.519(4) . ?
C39 C44 1.531(4) . ?
C40 C41 1.528(3) . ?
C41 C42 1.519(4) . ?
C42 C43 1.531(4) . ?
C43 C44 1.518(4) . ?
C45 C46 1.542(4) . ?
C46 C47 1.518(3) . ?
C46 C51 1.536(4) . ?
C47 C48 1.526(4) . ?
C48 C49 1.525(4) . ?
C49 C50 1.529(4) . ?
C50 C51 1.527(4) . ?
C52 O2 1.248(3) 2_766 ?
C52 C52 1.515(5) 2_766 ?
C61 C62 1.473(5) . ?
C62 C63 1.519(5) . ?
C63 C64 1.485(5) . ?
C64 C65 1.640(5) . ?
